data_2011720
loop_
_publ_author_name
'Abdelhalim, Guelzim'
'Belloli, Emmanuelle'
'Yous, Said'
'Vaccher, Claude'

_publ_section_title
;Absolute configuration of
 <i>N</i>-[(--)-2-(7-methoxy-1,2,3,4-tetrahydro-1-naphthyl)ethyl]cyclopropylcarboxamide,
 a highly potent and selective melatonin analogue
;
_journal_issue 1
_journal_name_full 'Acta Crystallographica Section C'
_journal_page_first 100
_journal_page_last 101
_journal_paper_doi 10.1107/S0108270100014724
_journal_volume 57
_journal_year 2001
_chemical_formula_moiety 'C17 H23 N  O2'
_chemical_formula_sum 'C17 H23 N O2'
_chemical_formula_weight 273.36
_space_group_IT_number 4
_symmetry_cell_setting monoclinic
_symmetry_space_group_name_Hall 'P 2yb'
_symmetry_space_group_name_H-M 'P 1 21 1'
_audit_creation_method 'WinGX routine CIF_UPDATE'
_cell_angle_alpha 90
_cell_angle_beta 95.262(2)
_cell_angle_gamma 90
_cell_formula_units_Z 2
_cell_length_a 6.6653(6)
_cell_length_b 5.0767(4)
_cell_length_c 22.615(2)
_cell_measurement_reflns_used 5338
_cell_measurement_temperature 293(2)
_cell_measurement_theta_max 25.26
_cell_measurement_theta_min 4.41
_cell_volume 762.02(11)
_computing_cell_refinement 'SAINT (Bruker, 1998)'
_computing_data_collection 'SMART (Bruker, 1998)'
_computing_data_reduction SAINT
_computing_molecular_graphics 'ORTEP-3 for Windows (Farrugia, 1997)'
_computing_publication_material 'WinGX (Farrugia, 1999)'
_computing_structure_refinement 'SHELXL97 (Sheldrick, 1997)'
_computing_structure_solution 'SIR92 (Altomare et al., 1993)'
_diffrn_measured_fraction_theta_full .995
_diffrn_measured_fraction_theta_max .995
_diffrn_measurement_device_type 'Bruker SMART-CCD diffractometer'
_diffrn_measurement_method '\w scans'
_diffrn_radiation_monochromator graphite
_diffrn_radiation_source 'fine-focus sealed tube'
_diffrn_radiation_type MoK\a
_diffrn_radiation_wavelength .71073
_diffrn_reflns_av_R_equivalents .023
_diffrn_reflns_limit_h_max 7
_diffrn_reflns_limit_h_min -7
_diffrn_reflns_limit_k_max 6
_diffrn_reflns_limit_k_min -6
_diffrn_reflns_limit_l_max 27
_diffrn_reflns_limit_l_min -27
_diffrn_reflns_number 9999
_diffrn_reflns_theta_full 25.26
_diffrn_reflns_theta_max 25.26
_diffrn_reflns_theta_min 2.71
_diffrn_standards_decay_% 0
_diffrn_standards_number 0
_exptl_absorpt_coefficient_mu .077
_exptl_absorpt_correction_type none
_exptl_crystal_colour colourless
_exptl_crystal_density_diffrn 1.191
_exptl_crystal_density_method 'not measured'
_exptl_crystal_description needle
_exptl_crystal_F_000 296
_exptl_crystal_size_max .20
_exptl_crystal_size_mid .18
_exptl_crystal_size_min .08
_refine_diff_density_max .177
_refine_diff_density_min -.161
_refine_ls_abs_structure_details 'Flack (1983)'
_refine_ls_abs_structure_Flack .01(14)
_refine_ls_extinction_method none
_refine_ls_goodness_of_fit_ref 1.062
_refine_ls_hydrogen_treatment mixed
_refine_ls_matrix_type full
_refine_ls_number_parameters 191
_refine_ls_number_reflns 2673
_refine_ls_number_restraints 1
_refine_ls_restrained_S_all 1.062
_refine_ls_R_factor_all .0392
_refine_ls_R_factor_gt .0360
_refine_ls_shift/su_max .001
_refine_ls_shift/su_mean .000
_refine_ls_structure_factor_coef Fsqd
_refine_ls_weighting_details 'calc w = 1/[\s^2^(Fo^2^)+(0.0703P)^2^+0.0399P] where P=(Fo^2^+2Fc^2^)/3'
_refine_ls_weighting_scheme calc
_refine_ls_wR_factor_ref .1069
_reflns_number_gt 2422
_reflns_number_total 2673
_reflns_threshold_expression I>2\s(I)
_cod_data_source_file gs1106.cif
_cod_data_source_block IV
_cod_depositor_comments
;
The following automatic conversions were performed:
'_symmetry_cell_setting' value 'Monoclinic' changed to 'monoclinic'
according to '/home/saulius/struct/CIF-dictionaries/cif_core.dic'
dictionary named 'cif_core.dic' version 2.4.1 from 2010-06-29.

Automatic conversion script
Id: cif_fix_enum 1527 2010-12-29 10:47:43Z saulius 

The following automatic conversions were performed:

'_symmetry_cell_setting' value 'Monoclinic' changed to 'monoclinic'
according to /home/saulius/struct/CIF-dictionaries/cif_core.dic
dictionary named 'cif_core.dic' version 2.4.1 from 2010-06-29.

Automatic conversion script
Id: cif_fix_values 1715 2011-07-08 13:25:40Z adriana 
;
_cod_original_cell_volume 762.0(2)
_cod_original_sg_symbol_H-M 'P 21'
_cod_database_code 2011720

loop_
_symmetry_equiv_pos_as_xyz
'x, y, z'
'-x, y+1/2, -z'

loop_
_atom_site_label
_atom_site_fract_x
_atom_site_fract_y
_atom_site_fract_z
_atom_site_U_iso_or_equiv
_atom_site_adp_type
_atom_site_calc_flag
_atom_site_refinement_flags
_atom_site_occupancy
_atom_site_disorder_assembly
_atom_site_disorder_group
_atom_site_type_symbol
C1 .0510(3) .0142(5) .43540(9) .0689(5) Uani d . 1 . . C
H1A .1216 -.1472 .4296 .083 Uiso calc . 1 . . H
H1B -.0268 .0622 .3992 .083 Uiso calc . 1 . . H
H1C -.0372 -.0094 .4663 .082 Uiso calc . 1 . . H
O1 .1917(2) .2164(3) .45189(5) .0686(4) Uani d . 1 . . O
C2 .3333(2) .2774(4) .41389(7) .0524(4) Uani d . 1 . . C
C3 .4720(3) .4662(4) .43405(8) .0628(5) Uani d . 1 . . C
H3 .4653 .5432 .4711 .075 Uiso calc . 1 . . H
C4 .6200(3) .5396(4) .39895(9) .0659(5) Uani d . 1 . . C
H4 .7133 .6663 .413 .079 Uiso calc . 1 . . H
C5 .6351(2) .4312(4) .34327(8) .0525(4) Uani d . 1 . . C
C6 .8037(3) .5158(4) .30655(10) .0666(5) Uani d . 1 . . C
H6A .9275 .4282 .3215 .08 Uiso calc . 1 . . H
H6B .8246 .7041 .311 .08 Uiso calc . 1 . . H
C7 .7580(3) .4509(5) .24100(10) .0698(6) Uani d . 1 . . C
H7A .6507 .5639 .2238 .084 Uiso calc . 1 . . H
H7B .8767 .4826 .2202 .084 Uiso calc . 1 . . H
C8 .6952(3) .1655(4) .23386(10) .0671(5) Uani d . 1 . . C
H8A .8014 .0538 .2522 .08 Uiso calc . 1 . . H
H8B .6767 .1222 .1919 .08 Uiso calc . 1 . . H
C9 .4988(3) .1104(4) .26230(8) .0510(4) Uani d . 1 . . C
H9 .490(3) -.069(5) .2689(9) .061 Uiso d . 1 . . H
C10 .4954(2) .2413(3) .32264(7) .0456(4) Uani d . 1 . . C
C11 .3448(2) .1651(3) .35862(7) .0480(4) Uani d . 1 . . C
H11 .2516 .0373 .3451 .057 Uiso calc . 1 . . H
C12 .3096(3) .1760(3) .22112(7) .0546(4) Uani d . 1 . . C
H12A .1951 .1878 .2445 .065 Uiso calc . 1 . . H
H12B .3271 .3467 .203 .065 Uiso calc . 1 . . H
C13 .2662(4) -.0230(6) .17362(11) .0880(8) Uani d . 1 . . C
H13A .382 -.0356 .1507 .105 Uiso calc . 1 . . H
H13B .2488 -.1931 .192 .105 Uiso calc . 1 . . H
N1 .0893(3) .0323(3) .13336(6) .0584(4) Uani d . 1 . . N
H1 .067(3) .190(6) .1252(10) .07 Uiso d . 1 . . H
C14 -.0154(3) -.1599(4) .10576(7) .0538(4) Uani d . 1 . . C
O2 .0279(2) -.3937(3) .11287(7) .0752(5) Uani d . 1 . . O
C15 -.1913(3) -.0772(4) .06503(9) .0638(5) Uani d . 1 . . C
H15 -.217(3) .104(6) .0602(10) .076 Uiso d . 1 . . H
C16 -.3728(3) -.2522(6) .05985(11) .0849(7) Uani d . 1 . . C
H16A -.3687 -.4099 .0841 .102 Uiso calc . 1 . . H
H16B -.504 -.1691 .0536 .102 Uiso calc . 1 . . H
C17 -.2417(4) -.2429(6) .01076(9) .0804(7) Uani d . 1 . . C
H17A -.2927 -.1539 -.0255 .096 Uiso calc . 1 . . H
H17B -.1573 -.3948 .0051 .096 Uiso calc . 1 . . H

loop_
_atom_site_aniso_label
_atom_site_aniso_U_11
_atom_site_aniso_U_22
_atom_site_aniso_U_33
_atom_site_aniso_U_12
_atom_site_aniso_U_13
_atom_site_aniso_U_23
C1 .0669(12) .0803(14) .0622(10) -.0126(11) .0201(9) .0040(11)
O1 .0665(8) .0902(10) .0509(6) -.0134(8) .0149(6) -.0109(7)
C2 .0509(9) .0614(11) .0447(8) -.0007(8) .0022(7) .0024(8)
C3 .0686(11) .0688(13) .0493(9) -.0085(10) -.0043(8) -.0078(9)
C4 .0636(11) .0653(12) .0660(11) -.0164(10) -.0094(9) -.0008(10)
C5 .0463(9) .0508(9) .0590(9) -.0028(8) -.0028(7) .0132(8)
C6 .0498(10) .0658(11) .0839(13) -.0084(9) .0037(9) .0212(11)
C7 .0655(11) .0676(13) .0805(13) .0043(10) .0291(10) .0174(10)
C8 .0648(11) .0610(13) .0795(13) .0114(9) .0282(9) .0094(10)
C9 .0502(9) .0492(9) .0547(9) .0063(8) .0117(7) .0034(8)
C10 .0403(8) .0470(9) .0490(8) .0053(7) .0018(6) .0068(7)
C11 .0442(8) .0518(10) .0474(8) -.0043(7) .0018(6) -.0020(7)
C12 .0632(10) .0527(11) .0481(9) .0123(8) .0062(7) -.0010(7)
C13 .0869(15) .0886(16) .0836(15) .0345(13) -.0181(12) -.0322(13)
N1 .0742(10) .0482(8) .0516(8) .0114(7) -.0001(7) -.0032(7)
C14 .0743(11) .0468(10) .0415(8) .0092(8) .0121(8) .0002(7)
O2 .1026(11) .0475(8) .0731(9) .0135(7) -.0046(8) -.0004(6)
C15 .0804(13) .0538(10) .0562(10) .0132(10) .0000(9) -.0037(8)
C16 .0696(13) .0979(18) .0870(15) .0044(13) .0060(11) -.0184(14)
C17 .0901(14) .0907(17) .0584(11) .0111(13) -.0048(10) -.0155(12)

loop_
_atom_type_symbol
_atom_type_description
_atom_type_scat_dispersion_real
_atom_type_scat_dispersion_imag
_atom_type_scat_source
C C .0031 .0016 'International Tables Vol C Tables 4.2.6.8 and 6.1.1.4'
H H 0 0 'International Tables Vol C Tables 4.2.6.8 and 6.1.1.4'
O O .0109 .0061 'International Tables Vol C Tables 4.2.6.8 and 6.1.1.4'
N N .0061 .0033 'International Tables Vol C Tables 4.2.6.8 and 6.1.1.4'

loop_
_geom_angle_atom_site_label_1
_geom_angle_atom_site_label_2
_geom_angle_atom_site_label_3
_geom_angle
_geom_angle_publ_flag
C2 O1 C1 118.43(14) y
O1 C2 C3 115.41(15) y
O1 C2 C11 125.00(16) y
C3 C2 C11 119.59(15) n
C4 C3 C2 119.51(16) n
C3 C4 C5 122.23(17) n
C4 C5 C10 118.53(16) n
C4 C5 C6 120.22(17) n
C10 C5 C6 121.23(17) n
C5 C6 C7 112.28(16) n
C8 C7 C6 109.87(18) n
C7 C8 C9 111.58(15) n
C10 C9 C12 111.79(14) n
C10 C9 C8 112.29(16) n
C12 C9 C8 113.01(15) n
C5 C10 C11 119.28(15) n
C5 C10 C9 122.68(15) n
C11 C10 C9 118.04(15) n
C2 C11 C10 120.85(15) n
C13 C12 C9 112.75(15) n
N1 C13 C12 114.60(18) n
C14 N1 C13 121.12(19) y
O2 C14 N1 122.95(19) y
O2 C14 C15 121.15(18) y
N1 C14 C15 115.91(18) y
C14 C15 C16 117.9(2) y
C14 C15 C17 117.01(18) y
C16 C15 C17 58.97(16) y
C17 C16 C15 60.65(16) y
C16 C17 C15 60.38(16) y

loop_
_geom_bond_atom_site_label_1
_geom_bond_atom_site_label_2
_geom_bond_site_symmetry_2
_geom_bond_distance
_geom_bond_publ_flag
C1 O1 . 1.417(3) y
O1 C2 . 1.369(2) y
C2 C3 . 1.380(3) n
C2 C11 . 1.383(2) n
C3 C4 . 1.373(3) n
C4 C5 . 1.386(3) n
C5 C10 . 1.391(2) n
C5 C6 . 1.519(3) n
C6 C7 . 1.522(3) n
C7 C8 . 1.513(3) n
C8 C9 . 1.537(3) n
C9 C10 . 1.520(3) n
C9 C12 . 1.534(3) n
C10 C11 . 1.403(2) n
C12 C13 . 1.484(3) n
C13 N1 . 1.450(3) y
N1 C14 . 1.322(3) y
C14 O2 . 1.228(2) y
C14 C15 . 1.484(3) y
C15 C16 . 1.496(4) y
C15 C17 . 1.500(3) y
C16 C17 . 1.475(3) y

loop_
_geom_torsion_atom_site_label_1
_geom_torsion_atom_site_label_2
_geom_torsion_atom_site_label_3
_geom_torsion_atom_site_label_4
_geom_torsion
_geom_torsion_publ_flag
C1 O1 C2 C3 -176.73(17) y
C1 O1 C2 C11 3.3(3) y
O1 C2 C3 C4 179.87(18) n
C11 C2 C3 C4 -.1(3) n
C2 C3 C4 C5 .4(3) n
C3 C4 C5 C10 -.2(3) n
C3 C4 C5 C6 -179.00(18) n
C4 C5 C6 C7 -160.80(17) n
C10 C5 C6 C7 20.4(2) n
C5 C6 C7 C8 -50.6(2) n
C6 C7 C8 C9 63.4(2) n
C7 C8 C9 C10 -43.2(2) n
C7 C8 C9 C12 84.4(2) n
C4 C5 C10 C11 -.2(2) n
C6 C5 C10 C11 178.60(15) n
C4 C5 C10 C9 -179.98(17) n
C6 C5 C10 C9 -1.2(2) n
C12 C9 C10 C5 -115.82(17) n
C8 C9 C10 C5 12.4(2) n
C12 C9 C10 C11 64.4(2) n
C8 C9 C10 C11 -167.39(15) n
O1 C2 C11 C10 179.74(16) n
C3 C2 C11 C10 -.2(3) n
C5 C10 C11 C2 .4(2) n
C9 C10 C11 C2 -179.79(16) n
C10 C9 C12 C13 -156.68(19) y
C8 C9 C12 C13 75.5(2) y
C9 C12 C13 N1 -179.57(19) y
C12 C13 N1 C14 -152.2(2) y
C13 N1 C14 O2 1.0(3) y
C13 N1 C14 C15 -179.08(19) y
O2 C14 C15 C16 34.0(3) n
N1 C14 C15 C16 -145.88(19) n
O2 C14 C15 C17 -33.3(3) n
N1 C14 C15 C17 146.8(2) n
C14 C15 C16 C17 -106.3(2) n
C14 C15 C17 C16 107.8(2) n

loop_
_cod_related_entry_id
_cod_related_entry_database
_cod_related_entry_code
1 ChemSpider 21182224
